data_4313461
loop_
_publ_author_name
'Guo Dong'
'Li Yu-ting'
'Duan Chun-ying'
'Mo Hong'
'Meng Qing-jin'

_publ_contact_author_address
;
Coordination Chemistry Institute
The State Key Laboratory of Coordinaiton Chemistry
Nanjing University , Nanjing 210093
P. R. China
;
_publ_contact_author_email duancy@nju.edu.cn
_publ_contact_author_fax '00 86 25 331 4502'
_publ_contact_author_name 'Dr. Duan Chun-ying'
_publ_contact_author_phone '00 86 25 359 7006'
_publ_section_title
;
 Heterodimetallic Compounds Assembled from Ferrocenedicarboxylato and
 Ferrocenecarboxylato Ligands
;
_journal_name_full 'Inorganic Chemistry'
_journal_page_first 2519
_journal_page_last 2530
_journal_paper_doi 10.1021/ic0205132
_journal_volume 42
_journal_year 2003
_chemical_formula_sum 'C68 H72 Eu2 Fe6 N0 O19'
_chemical_formula_weight 1832.28
_chemical_name_systematic
;
  ?
;
_space_group_IT_number 2
_symmetry_cell_setting triclinic
_symmetry_space_group_name_Hall '-P 1'
_symmetry_space_group_name_H-M 'P -1'
_atom_sites_solution_hydrogens geom
_atom_sites_solution_primary direct
_atom_sites_solution_secondary difmap
_audit_creation_method SHELXL-97
_cell_angle_alpha 117.2293(14)
_cell_angle_beta 105.3013(17)
_cell_angle_gamma 91.0310(19)
_cell_formula_units_Z 1
_cell_length_a 8.7979(9)
_cell_length_b 14.4451(14)
_cell_length_c 15.2535(15)
_cell_measurement_reflns_used 3764
_cell_measurement_temperature 293(2)
_cell_measurement_theta_max 26.33
_cell_measurement_theta_min 2.43
_cell_volume 1640.7(3)
_computing_cell_refinement 'Bruker SMART'
_computing_data_collection 'Bruker SMART'
_computing_data_reduction 'Bruker SAINT'
_computing_molecular_graphics 'Bruker SHELXTL'
_computing_publication_material 'Bruker SHELXTL'
_computing_structure_refinement 'Bruker SHELXTL'
_computing_structure_solution 'Bruker SHELXTL'
_diffrn_ambient_temperature 293(2)
_diffrn_measured_fraction_theta_full 0.971
_diffrn_measured_fraction_theta_max 0.971
_diffrn_measurement_device_type 'CCD area detector'
_diffrn_measurement_method 'phi and omega scans'
_diffrn_radiation_monochromator graphite
_diffrn_radiation_source 'fine-focus sealed tube'
_diffrn_radiation_type MoK\a
_diffrn_radiation_wavelength 0.71073
_diffrn_reflns_av_R_equivalents 0.0311
_diffrn_reflns_av_sigmaI/netI 0.0550
_diffrn_reflns_limit_h_max 10
_diffrn_reflns_limit_h_min -7
_diffrn_reflns_limit_k_max 15
_diffrn_reflns_limit_k_min -17
_diffrn_reflns_limit_l_max 18
_diffrn_reflns_limit_l_min -15
_diffrn_reflns_number 8134
_diffrn_reflns_theta_full 25.00
_diffrn_reflns_theta_max 25.00
_diffrn_reflns_theta_min 2.43
_exptl_absorpt_coefficient_mu 3.242
_exptl_absorpt_correction_T_max 0.6315
_exptl_absorpt_correction_T_min 0.4456
_exptl_absorpt_correction_type empirical
_exptl_absorpt_process_details sadabs
_exptl_crystal_colour pale-yellow
_exptl_crystal_density_diffrn 1.854
_exptl_crystal_density_method 'not measured'
_exptl_crystal_description block
_exptl_crystal_F_000 914
_exptl_crystal_size_max 0.25
_exptl_crystal_size_mid 0.15
_exptl_crystal_size_min 0.15
_refine_diff_density_max 0.888
_refine_diff_density_min -0.674
_refine_diff_density_rms 0.095
_refine_ls_extinction_method none
_refine_ls_goodness_of_fit_ref 1.030
_refine_ls_hydrogen_treatment mixed
_refine_ls_matrix_type full
_refine_ls_number_parameters 428
_refine_ls_number_reflns 5622
_refine_ls_number_restraints 0
_refine_ls_restrained_S_all 1.030
_refine_ls_R_factor_all 0.0393
_refine_ls_R_factor_gt 0.0323
_refine_ls_shift/su_max 0.001
_refine_ls_shift/su_mean 0.000
_refine_ls_structure_factor_coef Fsqd
_refine_ls_weighting_details 'calc w=1/[\s^2^(Fo^2^)+(0.0150P)^2^+0.0000P] where P=(Fo^2^+2Fc^2^)/3'
_refine_ls_weighting_scheme calc
_refine_ls_wR_factor_gt 0.0607
_refine_ls_wR_factor_ref 0.0623
_reflns_number_gt 4886
_reflns_number_total 5622
_reflns_threshold_expression >2sigma(I)
_cod_data_source_file ic0205132_8.cif
_cod_data_source_block compound_8
_cod_depositor_comments
;
The following automatic conversions were performed:

'_symmetry_cell_setting' value 'Triclinic' changed to 'triclinic'
according to the built-in table from CIF Core dictionary named
'cif_core.dic' version 2.4.1 from 2010-06-29.

Automatic conversion script
Id: cif_fix_values 1646 2011-03-28 12:23:43Z adriana 
;
_cod_database_code 4313461

loop_
_symmetry_equiv_pos_as_xyz
'x, y, z'
'-x, -y, -z'

loop_
_atom_site_label
_atom_site_type_symbol
_atom_site_fract_x
_atom_site_fract_y
_atom_site_fract_z
_atom_site_U_iso_or_equiv
_atom_site_adp_type
_atom_site_occupancy
_atom_site_symmetry_multiplicity
_atom_site_calc_flag
_atom_site_refinement_flags
_atom_site_disorder_assembly
_atom_site_disorder_group
Eu1 Eu 0.29279(2) 0.554838(17) 0.457480(16) 0.02537(7) Uani 1 1 d . . .
O1W O 0.2592(3) 0.4825(2) 0.5672(2) 0.0373(8) Uani 1 1 d . . .
H1WA H 0.3202 0.4639 0.6151 0.045 Uiso 1 1 d R . .
H1WB H 0.1621 0.4500 0.5475 0.045 Uiso 1 1 d R . .
O2W O 0.0545(3) 0.4227(2) 0.3517(2) 0.0416(8) Uani 1 1 d . . .
H2WA H -0.0082 0.4243 0.2931 0.050 Uiso 1 1 d R . .
H2WB H 0.0212 0.3679 0.3727 0.050 Uiso 1 1 d R . .
Fe1 Fe 0.38233(8) 0.19641(5) 0.11811(5) 0.03547(17) Uani 1 1 d . . .
Fe2 Fe 0.00624(8) 0.91165(5) 0.63436(5) 0.03839(18) Uani 1 1 d . . .
Fe3 Fe 0.36683(9) 0.71461(6) 0.19715(6) 0.0473(2) Uani 1 1 d . . .
O1 O 0.4307(3) 0.4074(2) 0.4029(2) 0.0302(7) Uani 1 1 d . . .
O2 O 0.5801(4) 0.2847(2) 0.3891(2) 0.0393(8) Uani 1 1 d . . .
O3 O 0.0644(3) 0.6287(2) 0.5234(2) 0.0389(8) Uani 1 1 d . . .
O4 O 0.1528(3) 0.6900(2) 0.4359(2) 0.0376(8) Uani 1 1 d . . .
O5 O 0.2622(3) 0.5203(2) 0.2795(2) 0.0351(7) Uani 1 1 d . . .
O6 O 0.4842(3) 0.6173(2) 0.4011(2) 0.0368(8) Uani 1 1 d . . .
C1 C 0.4557(5) 0.3124(3) 0.3532(3) 0.0301(10) Uani 1 1 d . . .
C2 C 0.3394(5) 0.2357(3) 0.2538(3) 0.0317(11) Uani 1 1 d . . .
C3 C 0.2145(5) 0.2566(4) 0.1877(3) 0.0422(12) Uani 1 1 d . . .
H3A H 0.1815 0.3254 0.2030 0.051 Uiso 1 1 calc R . .
C4 C 0.1454(6) 0.1605(4) 0.0968(4) 0.0520(15) Uani 1 1 d . . .
H4A H 0.0575 0.1516 0.0372 0.062 Uiso 1 1 calc R . .
C5 C 0.2254(6) 0.0801(4) 0.1043(4) 0.0496(14) Uani 1 1 d . . .
H5A H 0.2030 0.0058 0.0511 0.059 Uiso 1 1 calc R . .
C6 C 0.3466(6) 0.1254(4) 0.2011(4) 0.0404(12) Uani 1 1 d . . .
H6A H 0.4216 0.0879 0.2273 0.049 Uiso 1 1 calc R . .
C7 C 0.5779(7) 0.1554(5) 0.0695(5) 0.0640(16) Uani 1 1 d . . .
H7A H 0.6361 0.0989 0.0715 0.077 Uiso 1 1 calc R . .
C8 C 0.4521(8) 0.1467(6) -0.0108(4) 0.075(2) Uani 1 1 d . . .
H8A H 0.4040 0.0816 -0.0760 0.090 Uiso 1 1 calc R . .
C9 C 0.4018(9) 0.2422(8) 0.0149(7) 0.098(3) Uani 1 1 d . . .
H9A H 0.3149 0.2580 -0.0290 0.117 Uiso 1 1 calc R . .
C10 C 0.5004(10) 0.3140(5) 0.1138(7) 0.088(2) Uani 1 1 d . . .
H10A H 0.4955 0.3894 0.1520 0.105 Uiso 1 1 calc R . .
C11 C 0.6080(7) 0.2597(6) 0.1471(4) 0.0689(19) Uani 1 1 d . . .
H11A H 0.6922 0.2899 0.2139 0.083 Uiso 1 1 calc R . .
C12 C 0.0618(5) 0.6936(4) 0.4885(3) 0.0335(11) Uani 1 1 d . . .
C13 C -0.0499(5) 0.7693(3) 0.5059(3) 0.0334(11) Uani 1 1 d . . .
C14 C -0.0584(6) 0.8508(4) 0.4777(4) 0.0422(12) Uani 1 1 d . . .
H14A H 0.0047 0.8632 0.4387 0.051 Uiso 1 1 calc R . .
C15 C -0.1714(6) 0.9110(4) 0.5167(4) 0.0474(13) Uani 1 1 d . . .
H15A H -0.1997 0.9734 0.5103 0.057 Uiso 1 1 calc R . .
C16 C -0.2358(6) 0.8679(4) 0.5677(4) 0.0515(14) Uani 1 1 d . . .
H16A H -0.3167 0.8949 0.6025 0.062 Uiso 1 1 calc R . .
C17 C -0.1606(5) 0.7811(4) 0.5625(4) 0.0389(12) Uani 1 1 d . . .
H17A H -0.1816 0.7362 0.5918 0.047 Uiso 1 1 calc R . .
C18 C 0.2228(6) 0.9157(5) 0.7243(4) 0.0574(15) Uani 1 1 d . . .
H18A H 0.2885 0.8596 0.7088 0.069 Uiso 1 1 calc R . .
C19 C 0.2263(7) 0.9992(5) 0.6996(4) 0.0671(18) Uani 1 1 d . . .
H19A H 0.2942 1.0108 0.6627 0.081 Uiso 1 1 calc R . .
C20 C 0.1158(8) 1.0618(5) 0.7373(5) 0.0717(19) Uani 1 1 d . . .
H20A H 0.0916 1.1246 0.7307 0.086 Uiso 1 1 calc R . .
C21 C 0.0451(7) 1.0196(5) 0.7855(4) 0.0700(18) Uani 1 1 d . . .
H21A H -0.0375 1.0476 0.8184 0.084 Uiso 1 1 calc R . .
C22 C 0.1109(7) 0.9317(5) 0.7788(4) 0.0608(16) Uani 1 1 d . . .
H22A H 0.0823 0.8864 0.8061 0.073 Uiso 1 1 calc R . .
C23 C 0.3938(5) 0.5789(3) 0.3085(3) 0.0313(10) Uani 1 1 d . . .
C24 C 0.4455(5) 0.6040(3) 0.2362(3) 0.0321(11) Uani 1 1 d . . .
C25 C 0.3724(6) 0.5590(4) 0.1279(4) 0.0429(12) Uani 1 1 d . . .
H25A H 0.2797 0.5026 0.0861 0.052 Uiso 1 1 calc R . .
C26 C 0.4594(6) 0.6082(4) 0.0908(4) 0.0511(14) Uani 1 1 d . . .
H26A H 0.4363 0.5930 0.0186 0.061 Uiso 1 1 calc R . .
C27 C 0.5834(6) 0.6845(4) 0.1759(4) 0.0531(15) Uani 1 1 d . . .
H27A H 0.6606 0.7319 0.1730 0.064 Uiso 1 1 calc R . .
C28 C 0.5757(5) 0.6823(4) 0.2662(4) 0.0454(13) Uani 1 1 d . . .
H28A H 0.6468 0.7272 0.3367 0.054 Uiso 1 1 calc R . .
C29 C 0.2049(13) 0.7815(8) 0.2695(9) 0.114(4) Uani 1 1 d . . .
H29A H 0.1687 0.7663 0.3177 0.137 Uiso 1 1 calc R . .
C30 C 0.3359(11) 0.8606(6) 0.2943(7) 0.104(3) Uani 1 1 d . . .
H30A H 0.4081 0.9090 0.3634 0.125 Uiso 1 1 calc R . .
C31 C 0.3386(11) 0.8552(6) 0.2021(8) 0.091(2) Uani 1 1 d . . .
H31A H 0.4162 0.8988 0.1949 0.110 Uiso 1 1 calc R . .
C32 C 0.2193(11) 0.7805(7) 0.1231(7) 0.104(3) Uani 1 1 d . . .
H32A H 0.1966 0.7613 0.0499 0.125 Uiso 1 1 calc R . .
C33 C 0.1379(9) 0.7338(7) 0.1612(9) 0.110(3) Uani 1 1 d . . .
H33A H 0.0464 0.6766 0.1197 0.133 Uiso 1 1 calc R . .
C34 C -0.1413(8) 0.5157(6) 0.1775(7) 0.132(4) Uani 1 1 d . . .
H34A H -0.1710 0.5452 0.2399 0.197 Uiso 1 1 calc R . .
H34B H -0.2358 0.4845 0.1187 0.197 Uiso 1 1 calc R . .
H34C H -0.0821 0.5704 0.1749 0.197 Uiso 1 1 calc R . .
O7 O -0.0512(6) 0.4422(5) 0.1760(4) 0.1131(18) Uani 1 1 d . . .
H7B H -0.0157 0.4083 0.1256 0.136 Uiso 1 1 d R . .
O3W O 0.3888(11) 0.8782(8) 0.5160(8) 0.110(3) Uiso 0.50 1 d P . .

loop_
_atom_site_aniso_label
_atom_site_aniso_U_11
_atom_site_aniso_U_22
_atom_site_aniso_U_33
_atom_site_aniso_U_23
_atom_site_aniso_U_13
_atom_site_aniso_U_12
Eu1 0.02605(13) 0.02809(13) 0.02426(12) 0.01301(10) 0.01032(9) 0.00418(9)
O1W 0.0304(17) 0.050(2) 0.0397(18) 0.0298(17) 0.0081(14) 0.0014(14)
O2W 0.041(2) 0.049(2) 0.0317(18) 0.0187(16) 0.0091(15) -0.0063(15)
Fe1 0.0430(4) 0.0350(4) 0.0269(4) 0.0128(3) 0.0124(3) 0.0040(3)
Fe2 0.0397(4) 0.0350(4) 0.0375(4) 0.0159(3) 0.0098(3) 0.0081(3)
Fe3 0.0593(5) 0.0422(5) 0.0583(5) 0.0325(4) 0.0292(4) 0.0177(4)
O1 0.0373(18) 0.0255(17) 0.0234(15) 0.0079(14) 0.0101(13) 0.0016(13)
O2 0.043(2) 0.0352(19) 0.0303(18) 0.0104(15) 0.0063(15) 0.0136(15)
O3 0.046(2) 0.0347(19) 0.052(2) 0.0269(17) 0.0276(16) 0.0137(15)
O4 0.0357(18) 0.047(2) 0.0404(19) 0.0253(17) 0.0193(15) 0.0116(15)
O5 0.0354(18) 0.0370(19) 0.0317(17) 0.0163(15) 0.0093(14) 0.0002(14)
O6 0.0338(18) 0.052(2) 0.0303(17) 0.0246(16) 0.0089(14) 0.0009(15)
C1 0.033(3) 0.034(3) 0.024(2) 0.012(2) 0.014(2) 0.003(2)
C2 0.034(3) 0.033(3) 0.029(2) 0.013(2) 0.015(2) 0.001(2)
C3 0.033(3) 0.055(3) 0.033(3) 0.016(3) 0.009(2) 0.011(2)
C4 0.035(3) 0.065(4) 0.035(3) 0.012(3) 0.004(2) -0.007(3)
C5 0.056(3) 0.038(3) 0.038(3) 0.005(3) 0.015(3) -0.013(3)
C6 0.049(3) 0.037(3) 0.040(3) 0.020(2) 0.019(2) 0.001(2)
C7 0.070(4) 0.068(4) 0.083(5) 0.045(4) 0.050(4) 0.027(3)
C8 0.083(5) 0.100(6) 0.034(3) 0.019(4) 0.030(3) -0.008(4)
C9 0.090(6) 0.168(9) 0.115(7) 0.123(7) 0.048(5) 0.048(6)
C10 0.131(7) 0.049(4) 0.127(7) 0.050(5) 0.093(6) 0.019(4)
C11 0.061(4) 0.089(5) 0.043(3) 0.019(4) 0.021(3) -0.024(4)
C12 0.029(3) 0.031(3) 0.033(3) 0.011(2) 0.006(2) 0.000(2)
C13 0.030(3) 0.030(3) 0.040(3) 0.017(2) 0.009(2) 0.004(2)
C14 0.042(3) 0.045(3) 0.039(3) 0.023(3) 0.004(2) 0.006(2)
C15 0.043(3) 0.041(3) 0.050(3) 0.020(3) 0.004(3) 0.015(2)
C16 0.036(3) 0.047(3) 0.066(4) 0.019(3) 0.021(3) 0.011(2)
C17 0.036(3) 0.035(3) 0.050(3) 0.019(2) 0.022(2) 0.008(2)
C18 0.043(3) 0.065(4) 0.045(3) 0.017(3) 0.001(3) 0.022(3)
C19 0.048(4) 0.087(5) 0.048(4) 0.027(4) -0.001(3) -0.023(3)
C20 0.073(5) 0.040(4) 0.063(4) 0.014(3) -0.016(4) -0.003(3)
C21 0.073(4) 0.067(5) 0.039(3) 0.004(3) 0.010(3) 0.023(4)
C22 0.073(4) 0.063(4) 0.042(3) 0.027(3) 0.008(3) 0.012(3)
C23 0.036(3) 0.033(3) 0.032(3) 0.019(2) 0.014(2) 0.011(2)
C24 0.041(3) 0.032(3) 0.030(2) 0.018(2) 0.016(2) 0.010(2)
C25 0.055(3) 0.038(3) 0.040(3) 0.022(2) 0.015(2) 0.010(2)
C26 0.071(4) 0.059(4) 0.042(3) 0.033(3) 0.030(3) 0.020(3)
C27 0.062(4) 0.063(4) 0.063(4) 0.044(3) 0.037(3) 0.012(3)
C28 0.041(3) 0.059(4) 0.044(3) 0.031(3) 0.013(2) 0.002(2)
C29 0.165(9) 0.124(8) 0.183(10) 0.125(8) 0.150(8) 0.118(7)
C30 0.152(8) 0.061(5) 0.112(7) 0.031(5) 0.073(6) 0.058(5)
C31 0.122(7) 0.057(5) 0.138(8) 0.063(5) 0.072(6) 0.045(4)
C32 0.108(7) 0.108(7) 0.142(8) 0.093(7) 0.044(6) 0.057(5)
C33 0.065(5) 0.115(7) 0.208(11) 0.111(9) 0.062(6) 0.050(5)
C34 0.066(5) 0.122(8) 0.207(10) 0.100(8) 0.002(6) 0.014(5)
O7 0.087(4) 0.150(5) 0.107(4) 0.077(4) 0.008(3) 0.018(3)

loop_
_atom_type_symbol
_atom_type_description
_atom_type_scat_dispersion_real
_atom_type_scat_dispersion_imag
_atom_type_scat_source
C C 0.0033 0.0016 'International Tables Vol C Tables 4.2.6.8 and 6.1.1.4'
H H 0.0000 0.0000 'International Tables Vol C Tables 4.2.6.8 and 6.1.1.4'
N N 0.0061 0.0033 'International Tables Vol C Tables 4.2.6.8 and 6.1.1.4'
O O 0.0106 0.0060 'International Tables Vol C Tables 4.2.6.8 and 6.1.1.4'
Fe Fe 0.3463 0.8444 'International Tables Vol C Tables 4.2.6.8 and 6.1.1.4'
Eu Eu -0.1578 3.6682 'International Tables Vol C Tables 4.2.6.8 and 6.1.1.4'

loop_
_geom_angle_atom_site_label_1
_geom_angle_atom_site_label_2
_geom_angle_atom_site_label_3
_geom_angle
_geom_angle_site_symmetry_1
_geom_angle_site_symmetry_3
_geom_angle_publ_flag
O2 Eu1 O1 120.41(10) 2_666 . ?
O2 Eu1 O6 79.61(10) 2_666 . ?
O1 Eu1 O6 79.65(10) . . ?
O2 Eu1 O1W 87.73(10) 2_666 . ?
O1 Eu1 O1W 78.82(10) . . ?
O6 Eu1 O1W 144.80(10) . . ?
O2 Eu1 O2W 147.89(11) 2_666 . ?
O1 Eu1 O2W 84.24(10) . . ?
O6 Eu1 O2W 128.16(10) . . ?
O1W Eu1 O2W 76.66(10) . . ?
O2 Eu1 O4 74.89(10) 2_666 . ?
O1 Eu1 O4 153.91(10) . . ?
O6 Eu1 O4 83.10(10) . . ?
O1W Eu1 O4 125.16(10) . . ?
O2W Eu1 O4 91.30(10) . . ?
O2 Eu1 O5 125.59(10) 2_666 . ?
O1 Eu1 O5 80.48(10) . . ?
O6 Eu1 O5 53.63(9) . . ?
O1W Eu1 O5 146.51(10) . . ?
O2W Eu1 O5 75.31(9) . . ?
O4 Eu1 O5 73.53(10) . . ?
O2 Eu1 O3 76.73(10) 2_666 . ?
O1 Eu1 O3 146.60(9) . . ?
O6 Eu1 O3 133.56(10) . . ?
O1W Eu1 O3 73.19(10) . . ?
O2W Eu1 O3 71.98(10) . . ?
O4 Eu1 O3 52.40(9) . . ?
O5 Eu1 O3 114.25(10) . . ?
O2 Eu1 O1 51.61(9) 2_666 2_666 ?
O1 Eu1 O1 69.17(10) . 2_666 ?
O6 Eu1 O1 74.97(9) . 2_666 ?
O1W Eu1 O1 71.48(9) . 2_666 ?
O2W Eu1 O1 141.58(10) . 2_666 ?
O4 Eu1 O1 124.57(9) . 2_666 ?
O5 Eu1 O1 124.10(9) . 2_666 ?
O3 Eu1 O1 116.92(9) . 2_666 ?
O2 Eu1 C23 102.13(12) 2_666 . ?
O1 Eu1 C23 80.58(11) . . ?
O6 Eu1 C23 26.85(10) . . ?
O1W Eu1 C23 159.38(11) . . ?
O2W Eu1 C23 102.06(11) . . ?
O4 Eu1 C23 75.24(11) . . ?
O5 Eu1 C23 26.87(10) . . ?
O3 Eu1 C23 126.45(11) . . ?
O1 Eu1 C23 100.37(11) 2_666 . ?
O2 Eu1 C12 72.95(11) 2_666 . ?
O1 Eu1 C12 166.14(10) . . ?
O6 Eu1 C12 108.02(12) . . ?
O1W Eu1 C12 99.20(12) . . ?
O2W Eu1 C12 81.97(11) . . ?
O4 Eu1 C12 26.06(10) . . ?
O5 Eu1 C12 94.67(11) . . ?
O3 Eu1 C12 26.39(10) . . ?
O1 Eu1 C12 123.50(10) 2_666 . ?
C23 Eu1 C12 100.99(13) . . ?
O2 Eu1 C1 25.17(11) 2_666 2_666 ?
O1 Eu1 C1 95.46(12) . 2_666 ?
O6 Eu1 C1 76.18(10) . 2_666 ?
O1W Eu1 C1 78.51(10) . 2_666 ?
O2W Eu1 C1 154.75(11) . 2_666 ?
O4 Eu1 C1 99.26(12) . 2_666 ?
O5 Eu1 C1 129.66(10) . 2_666 ?
O3 Eu1 C1 96.46(11) . 2_666 ?
O1 Eu1 C1 26.44(10) 2_666 2_666 ?
C23 Eu1 C1 102.80(12) . 2_666 ?
C12 Eu1 C1 97.59(12) . 2_666 ?
C9 Fe1 C10 40.6(3) . . ?
C9 Fe1 C11 67.5(3) . . ?
C10 Fe1 C11 40.1(3) . . ?
C9 Fe1 C2 147.1(3) . . ?
C10 Fe1 C2 115.1(3) . . ?
C11 Fe1 C2 109.3(2) . . ?
C9 Fe1 C3 114.5(3) . . ?
C10 Fe1 C3 107.3(2) . . ?
C11 Fe1 C3 131.0(2) . . ?
C2 Fe1 C3 41.14(17) . . ?
C9 Fe1 C8 39.6(3) . . ?
C10 Fe1 C8 67.0(3) . . ?
C11 Fe1 C8 66.5(2) . . ?
C2 Fe1 C8 171.4(3) . . ?
C3 Fe1 C8 147.3(3) . . ?
C9 Fe1 C6 170.2(3) . . ?
C10 Fe1 C6 148.6(3) . . ?
C11 Fe1 C6 117.7(2) . . ?
C2 Fe1 C6 41.31(17) . . ?
C3 Fe1 C6 69.1(2) . . ?
C8 Fe1 C6 132.9(3) . . ?
C9 Fe1 C4 108.3(3) . . ?
C10 Fe1 C4 130.4(3) . . ?
C11 Fe1 C4 169.2(3) . . ?
C2 Fe1 C4 68.42(18) . . ?
C3 Fe1 C4 40.53(18) . . ?
C8 Fe1 C4 117.2(2) . . ?
C6 Fe1 C4 68.1(2) . . ?
C9 Fe1 C7 67.1(3) . . ?
C10 Fe1 C7 67.4(3) . . ?
C11 Fe1 C7 40.0(2) . . ?
C2 Fe1 C7 132.7(2) . . ?
C3 Fe1 C7 170.5(2) . . ?
C8 Fe1 C7 39.3(2) . . ?
C6 Fe1 C7 111.0(2) . . ?
C4 Fe1 C7 148.9(2) . . ?
C9 Fe1 C5 131.0(3) . . ?
C10 Fe1 C5 169.2(3) . . ?
C11 Fe1 C5 150.0(3) . . ?
C2 Fe1 C5 68.66(18) . . ?
C3 Fe1 C5 68.3(2) . . ?
C8 Fe1 C5 110.9(2) . . ?
C6 Fe1 C5 40.54(18) . . ?
C4 Fe1 C5 40.1(2) . . ?
C7 Fe1 C5 118.3(2) . . ?
C18 Fe2 C17 120.3(2) . . ?
C18 Fe2 C19 41.2(2) . . ?
C17 Fe2 C19 158.0(3) . . ?
C18 Fe2 C13 106.8(2) . . ?
C17 Fe2 C13 41.40(17) . . ?
C19 Fe2 C13 123.0(2) . . ?
C18 Fe2 C20 68.4(2) . . ?
C17 Fe2 C20 158.6(3) . . ?
C19 Fe2 C20 40.3(2) . . ?
C13 Fe2 C20 159.5(3) . . ?
C18 Fe2 C22 40.7(2) . . ?
C17 Fe2 C22 105.7(2) . . ?
C19 Fe2 C22 68.0(2) . . ?
C13 Fe2 C22 123.0(2) . . ?
C20 Fe2 C22 67.1(2) . . ?
C18 Fe2 C21 68.1(2) . . ?
C17 Fe2 C21 121.7(2) . . ?
C19 Fe2 C21 67.8(3) . . ?
C13 Fe2 C21 158.5(2) . . ?
C20 Fe2 C21 40.1(2) . . ?
C22 Fe2 C21 39.6(2) . . ?
C18 Fe2 C14 125.1(2) . . ?
C17 Fe2 C14 68.93(19) . . ?
C19 Fe2 C14 109.8(2) . . ?
C13 Fe2 C14 41.08(17) . . ?
C20 Fe2 C14 124.3(2) . . ?
C22 Fe2 C14 161.0(2) . . ?
C21 Fe2 C14 158.6(2) . . ?
C18 Fe2 C15 162.2(2) . . ?
C17 Fe2 C15 68.24(19) . . ?
C19 Fe2 C15 125.9(2) . . ?
C13 Fe2 C15 68.48(19) . . ?
C20 Fe2 C15 109.7(2) . . ?
C22 Fe2 C15 156.3(2) . . ?
C21 Fe2 C15 122.6(2) . . ?
C14 Fe2 C15 40.26(18) . . ?
C18 Fe2 C16 155.8(2) . . ?
C17 Fe2 C16 40.54(18) . . ?
C19 Fe2 C16 160.9(3) . . ?
C13 Fe2 C16 68.68(19) . . ?
C20 Fe2 C16 124.0(2) . . ?
C22 Fe2 C16 120.5(2) . . ?
C21 Fe2 C16 107.0(2) . . ?
C14 Fe2 C16 68.0(2) . . ?
C15 Fe2 C16 40.20(18) . . ?
C33 Fe3 C25 107.5(3) . . ?
C33 Fe3 C24 124.4(3) . . ?
C25 Fe3 C24 41.18(16) . . ?
C33 Fe3 C31 66.7(3) . . ?
C25 Fe3 C31 155.2(3) . . ?
C24 Fe3 C31 161.9(3) . . ?
C33 Fe3 C29 40.9(3) . . ?
C25 Fe3 C29 124.1(3) . . ?
C24 Fe3 C29 109.5(2) . . ?
C31 Fe3 C29 68.5(3) . . ?
C33 Fe3 C30 68.5(4) . . ?
C25 Fe3 C30 163.1(3) . . ?
C24 Fe3 C30 126.5(3) . . ?
C31 Fe3 C30 39.9(3) . . ?
C29 Fe3 C30 42.1(3) . . ?
C33 Fe3 C26 122.1(4) . . ?
C25 Fe3 C26 40.88(17) . . ?
C24 Fe3 C26 68.56(18) . . ?
C31 Fe3 C26 119.9(3) . . ?
C29 Fe3 C26 159.5(4) . . ?
C30 Fe3 C26 155.4(3) . . ?
C33 Fe3 C32 39.6(3) . . ?
C25 Fe3 C32 121.2(3) . . ?
C24 Fe3 C32 158.5(3) . . ?
C31 Fe3 C32 38.9(3) . . ?
C29 Fe3 C32 67.9(3) . . ?
C30 Fe3 C32 66.9(3) . . ?
C26 Fe3 C32 106.1(3) . . ?
C33 Fe3 C27 157.5(4) . . ?
C25 Fe3 C27 68.7(2) . . ?
C24 Fe3 C27 68.27(18) . . ?
C31 Fe3 C27 106.9(3) . . ?
C29 Fe3 C27 159.3(4) . . ?
C30 Fe3 C27 121.5(3) . . ?
C26 Fe3 C27 40.6(2) . . ?
C32 Fe3 C27 122.0(3) . . ?
C33 Fe3 C28 160.8(3) . . ?
C25 Fe3 C28 69.1(2) . . ?
C24 Fe3 C28 40.81(17) . . ?
C31 Fe3 C28 124.3(3) . . ?
C29 Fe3 C28 124.3(3) . . ?
C30 Fe3 C28 108.9(3) . . ?
C26 Fe3 C28 68.5(2) . . ?
C32 Fe3 C28 158.5(3) . . ?
C27 Fe3 C28 40.47(18) . . ?
C1 O1 Eu1 160.2(3) . . ?
C1 O1 Eu1 88.0(2) . 2_666 ?
Eu1 O1 Eu1 110.83(10) . 2_666 ?
C1 O2 Eu1 100.7(3) . 2_666 ?
C12 O3 Eu1 91.8(3) . . ?
C12 O4 Eu1 96.2(3) . . ?
C23 O5 Eu1 91.7(2) . . ?
C23 O6 Eu1 94.1(2) . . ?
O2 C1 O1 119.7(4) . . ?
O2 C1 C2 119.5(4) . . ?
O1 C1 C2 120.8(4) . . ?
O2 C1 Eu1 54.1(2) . 2_666 ?
O1 C1 Eu1 65.6(2) . 2_666 ?
C2 C1 Eu1 173.5(3) . 2_666 ?
C3 C2 C6 107.5(4) . . ?
C3 C2 C1 127.9(4) . . ?
C6 C2 C1 124.2(4) . . ?
C3 C2 Fe1 69.4(2) . . ?
C6 C2 Fe1 69.8(2) . . ?
C1 C2 Fe1 120.8(3) . . ?
C4 C3 C2 107.7(5) . . ?
C4 C3 Fe1 70.5(3) . . ?
C2 C3 Fe1 69.4(3) . . ?
C5 C4 C3 109.0(5) . . ?
C5 C4 Fe1 70.4(3) . . ?
C3 C4 Fe1 69.0(3) . . ?
C4 C5 C6 108.1(5) . . ?
C4 C5 Fe1 69.6(3) . . ?
C6 C5 Fe1 69.1(3) . . ?
C5 C6 C2 107.6(5) . . ?
C5 C6 Fe1 70.4(3) . . ?
C2 C6 Fe1 68.9(2) . . ?
C8 C7 C11 107.1(6) . . ?
C8 C7 Fe1 69.8(3) . . ?
C11 C7 Fe1 69.1(3) . . ?
C9 C8 C7 109.6(6) . . ?
C9 C8 Fe1 69.4(4) . . ?
C7 C8 Fe1 70.8(3) . . ?
C8 C9 C10 107.5(7) . . ?
C8 C9 Fe1 71.0(4) . . ?
C10 C9 Fe1 69.8(4) . . ?
C11 C10 C9 107.4(7) . . ?
C11 C10 Fe1 70.3(3) . . ?
C9 C10 Fe1 69.6(4) . . ?
C10 C11 C7 108.5(6) . . ?
C10 C11 Fe1 69.7(4) . . ?
C7 C11 Fe1 70.9(3) . . ?
O4 C12 O3 119.4(4) . . ?
O4 C12 C13 120.2(4) . . ?
O3 C12 C13 120.4(4) . . ?
O4 C12 Eu1 57.7(2) . . ?
O3 C12 Eu1 61.8(2) . . ?
C13 C12 Eu1 176.9(3) . . ?
C14 C13 C17 107.2(4) . . ?
C14 C13 C12 126.4(4) . . ?
C17 C13 C12 126.2(4) . . ?
C14 C13 Fe2 70.1(3) . . ?
C17 C13 Fe2 69.2(3) . . ?
C12 C13 Fe2 121.7(3) . . ?
C15 C14 C13 107.9(4) . . ?
C15 C14 Fe2 70.0(3) . . ?
C13 C14 Fe2 68.8(3) . . ?
C14 C15 C16 108.9(4) . . ?
C14 C15 Fe2 69.7(3) . . ?
C16 C15 Fe2 70.1(3) . . ?
C15 C16 C17 108.0(5) . . ?
C15 C16 Fe2 69.7(3) . . ?
C17 C16 Fe2 68.6(3) . . ?
C16 C17 C13 108.0(4) . . ?
C16 C17 Fe2 70.9(3) . . ?
C13 C17 Fe2 69.4(2) . . ?
C22 C18 C19 106.5(5) . . ?
C22 C18 Fe2 70.3(3) . . ?
C19 C18 Fe2 69.6(3) . . ?
C20 C19 C18 107.6(5) . . ?
C20 C19 Fe2 70.1(3) . . ?
C18 C19 Fe2 69.2(3) . . ?
C21 C20 C19 108.6(6) . . ?
C21 C20 Fe2 70.3(3) . . ?
C19 C20 Fe2 69.6(3) . . ?
C22 C21 C20 108.2(6) . . ?
C22 C21 Fe2 70.0(3) . . ?
C20 C21 Fe2 69.7(3) . . ?
C21 C22 C18 109.0(6) . . ?
C21 C22 Fe2 70.3(3) . . ?
C18 C22 Fe2 69.0(3) . . ?
O5 C23 O6 120.1(4) . . ?
O5 C23 C24 121.3(4) . . ?
O6 C23 C24 118.6(4) . . ?
O5 C23 Eu1 61.4(2) . . ?
O6 C23 Eu1 59.1(2) . . ?
C24 C23 Eu1 173.7(3) . . ?
C28 C24 C25 108.4(4) . . ?
C28 C24 C23 124.5(4) . . ?
C25 C24 C23 127.0(4) . . ?
C28 C24 Fe3 70.4(3) . . ?
C25 C24 Fe3 69.0(3) . . ?
C23 C24 Fe3 124.4(3) . . ?
C26 C25 C24 107.6(4) . . ?
C26 C25 Fe3 70.4(3) . . ?
C24 C25 Fe3 69.9(3) . . ?
C27 C26 C25 108.1(4) . . ?
C27 C26 Fe3 70.0(3) . . ?
C25 C26 Fe3 68.7(3) . . ?
C26 C27 C28 108.5(4) . . ?
C26 C27 Fe3 69.4(3) . . ?
C28 C27 Fe3 69.9(3) . . ?
C27 C28 C24 107.3(4) . . ?
C27 C28 Fe3 69.7(3) . . ?
C24 C28 Fe3 68.8(3) . . ?
C33 C29 C30 104.8(7) . . ?
C33 C29 Fe3 68.8(4) . . ?
C30 C29 Fe3 69.0(4) . . ?
C31 C30 C29 106.9(8) . . ?
C31 C30 Fe3 70.0(4) . . ?
C29 C30 Fe3 68.9(4) . . ?
C32 C31 C30 109.8(8) . . ?
C32 C31 Fe3 70.9(4) . . ?
C30 C31 Fe3 70.1(4) . . ?
C31 C32 C33 109.1(9) . . ?
C31 C32 Fe3 70.2(4) . . ?
C33 C32 Fe3 69.1(4) . . ?
C32 C33 C29 109.4(8) . . ?
C32 C33 Fe3 71.3(4) . . ?
C29 C33 Fe3 70.2(4) . . ?

loop_
_geom_bond_atom_site_label_1
_geom_bond_atom_site_label_2
_geom_bond_distance
_geom_bond_site_symmetry_2
_geom_bond_publ_flag
Eu1 O2 2.379(3) 2_666 ?
Eu1 O1 2.389(3) . ?
Eu1 O6 2.409(3) . ?
Eu1 O1W 2.415(3) . ?
Eu1 O2W 2.428(3) . ?
Eu1 O4 2.429(3) . ?
Eu1 O5 2.461(3) . ?
Eu1 O3 2.519(3) . ?
Eu1 O1 2.628(3) 2_666 ?
Eu1 C23 2.802(4) . ?
Eu1 C12 2.856(5) . ?
Eu1 C1 2.885(4) 2_666 ?
Fe1 C9 2.009(6) . ?
Fe1 C10 2.011(6) . ?
Fe1 C11 2.019(5) . ?
Fe1 C2 2.023(4) . ?
Fe1 C3 2.023(5) . ?
Fe1 C8 2.029(5) . ?
Fe1 C6 2.035(4) . ?
Fe1 C4 2.042(5) . ?
Fe1 C7 2.042(5) . ?
Fe1 C5 2.053(5) . ?
Fe2 C18 2.015(5) . ?
Fe2 C17 2.017(4) . ?
Fe2 C19 2.021(5) . ?
Fe2 C13 2.020(4) . ?
Fe2 C20 2.027(5) . ?
Fe2 C22 2.031(5) . ?
Fe2 C21 2.034(6) . ?
Fe2 C14 2.037(5) . ?
Fe2 C15 2.041(5) . ?
Fe2 C16 2.047(5) . ?
Fe3 C33 2.002(7) . ?
Fe3 C25 2.008(5) . ?
Fe3 C24 2.019(4) . ?
Fe3 C31 2.021(6) . ?
Fe3 C29 2.021(7) . ?
Fe3 C30 2.022(7) . ?
Fe3 C26 2.030(5) . ?
Fe3 C32 2.030(7) . ?
Fe3 C27 2.038(5) . ?
Fe3 C28 2.040(5) . ?
O1 C1 1.285(5) . ?
O1 Eu1 2.628(3) 2_666 ?
O2 C1 1.248(5) . ?
O2 Eu1 2.379(3) 2_666 ?
O3 C12 1.270(5) . ?
O4 C12 1.262(5) . ?
O5 C23 1.267(5) . ?
O6 C23 1.269(5) . ?
C1 C2 1.475(6) . ?
C1 Eu1 2.885(4) 2_666 ?
C2 C3 1.421(6) . ?
C2 C6 1.431(6) . ?
C3 C4 1.408(6) . ?
C4 C5 1.402(7) . ?
C5 C6 1.416(6) . ?
C7 C8 1.370(8) . ?
C7 C11 1.389(8) . ?
C8 C9 1.369(9) . ?
C9 C10 1.396(10) . ?
C10 C11 1.381(9) . ?
C12 C13 1.464(6) . ?
C13 C14 1.423(6) . ?
C13 C17 1.427(6) . ?
C14 C15 1.403(7) . ?
C15 C16 1.405(6) . ?
C16 C17 1.408(7) . ?
C18 C22 1.407(7) . ?
C18 C19 1.421(8) . ?
C19 C20 1.394(8) . ?
C20 C21 1.391(8) . ?
C21 C22 1.378(8) . ?
C23 C24 1.477(5) . ?
C24 C28 1.415(6) . ?
C24 C25 1.416(6) . ?
C25 C26 1.410(6) . ?
C26 C27 1.411(7) . ?
C27 C28 1.411(6) . ?
C29 C33 1.407(11) . ?
C29 C30 1.451(10) . ?
C30 C31 1.380(10) . ?
C31 C32 1.349(10) . ?
C32 C33 1.365(9) . ?
C34 O7 1.332(8) . ?
